data_2225369
loop_
_publ_author_name
'Jiang, Qing-Min'
'Mao, Gui-Yun'
'Hao, Lu-Ye'
'Hao, Xin-Qi'
'Song, Mao-Ping'

_publ_section_title
;
 2-Iodo-4,6-dimethylpyrimidine
;
_journal_coeditor_code SI2242
_journal_issue 3
_journal_name_full 'Acta Crystallographica Section E'
_journal_page_first o686
_journal_paper_doi 10.1107/S1600536810005660
_journal_volume 66
_journal_year 2010
_chemical_formula_iupac 'C6 H7 I N2'
_chemical_formula_moiety 'C6 H7 I N2'
_chemical_formula_sum 'C6 H7 I N2'
_chemical_formula_weight 234.04
_chemical_name_systematic
;
2-Iodo-4,6-dimethylpyrimidine
;
_space_group_IT_number 62
_symmetry_cell_setting orthorhombic
_symmetry_space_group_name_Hall '-P 2ac 2n'
_symmetry_space_group_name_H-M 'P n m a'
_atom_sites_solution_hydrogens geom
_atom_sites_solution_primary direct
_atom_sites_solution_secondary difmap
_audit_creation_method SHELXL-97
_cell_angle_alpha 90.00
_cell_angle_beta 90.00
_cell_angle_gamma 90.00
_cell_formula_units_Z 4
_cell_length_a 7.930(2)
_cell_length_b 7.0256(19)
_cell_length_c 14.499(4)
_cell_measurement_reflns_used 2976
_cell_measurement_temperature 296(2)
_cell_measurement_theta_max 24.89
_cell_measurement_theta_min 2.81
_cell_volume 807.8(4)
_computing_cell_refinement 'SAINT (Bruker, 2004)'
_computing_data_collection 'APEX2 (Bruker, 2004)'
_computing_data_reduction 'SAINT (Bruker, 2004)'
_computing_molecular_graphics 'SHELXTL (Sheldrick, 2008)'
_computing_publication_material 'SHELXL97 (Sheldrick, 2008)'
_computing_structure_refinement 'SHELXL97 (Sheldrick, 2008)'
_computing_structure_solution 'SHELXS97 (Sheldrick, 2008)'
_diffrn_ambient_temperature 296(2)
_diffrn_measured_fraction_theta_full 0.999
_diffrn_measured_fraction_theta_max 0.999
_diffrn_measurement_device_type 'Bruker SMART APEXII CCD area-detector'
_diffrn_measurement_method 'phi and omega scans'
_diffrn_radiation_monochromator graphite
_diffrn_radiation_source 'fine-focus sealed tube'
_diffrn_radiation_type MoK\a
_diffrn_radiation_wavelength 0.71073
_diffrn_reflns_av_R_equivalents 0.0286
_diffrn_reflns_av_sigmaI/netI 0.0210
_diffrn_reflns_limit_h_max 9
_diffrn_reflns_limit_h_min -9
_diffrn_reflns_limit_k_max 8
_diffrn_reflns_limit_k_min -8
_diffrn_reflns_limit_l_max 17
_diffrn_reflns_limit_l_min -17
_diffrn_reflns_number 5541
_diffrn_reflns_theta_full 25.49
_diffrn_reflns_theta_max 25.49
_diffrn_reflns_theta_min 2.81
_diffrn_standards_decay_% 0
_diffrn_standards_interval_count 0
_diffrn_standards_interval_time 0
_diffrn_standards_number 0
_exptl_absorpt_coefficient_mu 3.884
_exptl_absorpt_correction_T_max 0.4960
_exptl_absorpt_correction_T_min 0.3696
_exptl_absorpt_correction_type multi-scan
_exptl_absorpt_process_details '(SADABS; Sheldrick, 1996)'
_exptl_crystal_colour colourless
_exptl_crystal_density_diffrn 1.924
_exptl_crystal_density_method 'not measured'
_exptl_crystal_description block
_exptl_crystal_F_000 440
_exptl_crystal_size_max 0.32
_exptl_crystal_size_mid 0.25
_exptl_crystal_size_min 0.21
_refine_diff_density_max 0.812
_refine_diff_density_min -0.213
_refine_ls_extinction_method none
_refine_ls_goodness_of_fit_ref 1.097
_refine_ls_hydrogen_treatment constr
_refine_ls_matrix_type full
_refine_ls_number_parameters 57
_refine_ls_number_reflns 817
_refine_ls_number_restraints 0
_refine_ls_restrained_S_all 1.097
_refine_ls_R_factor_all 0.0290
_refine_ls_R_factor_gt 0.0259
_refine_ls_shift/su_max 0.001
_refine_ls_shift/su_mean 0.000
_refine_ls_structure_factor_coef Fsqd
_refine_ls_weighting_details 'w=1/[\s^2^(Fo^2^)+(0.0375P)^2^+0.2590P] where P=(Fo^2^+2Fc^2^)/3'
_refine_ls_weighting_scheme calc
_refine_ls_wR_factor_gt 0.0642
_refine_ls_wR_factor_ref 0.0663
_reflns_number_gt 739
_reflns_number_total 817
_reflns_threshold_expression >2sigma(I)
_cod_data_source_file si2242.cif
_cod_data_source_block I
_cod_depositor_comments
;
The following automatic conversions were performed:
'_symmetry_cell_setting' value 'Orthorhombic' changed to 'orthorhombic'
according to '/home/saulius/struct/CIF-dictionaries/cif_core.dic'
dictionary named 'cif_core.dic' version 2.4.1 from 2010-06-29.

Automatic conversion script
Id: cif_fix_enum 1527 2010-12-29 10:47:43Z saulius 

The following automatic conversions were performed:

'_symmetry_cell_setting' value 'Orthorhombic' changed to
'orthorhombic' according to
/home/saulius/struct/CIF-dictionaries/cif_core.dic dictionary named
'cif_core.dic' version 2.4.1 from 2010-06-29.

Automatic conversion script
Id: cif_fix_values 1715 2011-07-08 13:25:40Z adriana 
;
_cod_original_sg_symbol_H-M Pnma
_cod_database_code 2225369
_cod_database_fobs_code 2225369

loop_
_symmetry_equiv_pos_as_xyz
'x, y, z'
'-x+1/2, -y, z+1/2'
'-x, y+1/2, -z'
'x+1/2, -y+1/2, -z+1/2'
'-x, -y, -z'
'x-1/2, y, -z-1/2'
'x, -y-1/2, z'
'-x-1/2, y-1/2, z-1/2'

loop_
_atom_site_type_symbol
_atom_site_label
_atom_site_fract_x
_atom_site_fract_y
_atom_site_fract_z
_atom_site_U_iso_or_equiv
_atom_site_adp_type
_atom_site_calc_flag
_atom_site_refinement_flags
_atom_site_occupancy
_atom_site_disorder_assembly
_atom_site_disorder_group
C C1 0.4205(6) 0.2500 0.4216(3) 0.0559(10) Uani d S 1 . .
C C2 0.4224(8) 0.2500 0.5763(3) 0.0708(13) Uani d S 1 . .
C C3 0.5963(8) 0.2500 0.5741(3) 0.0746(14) Uani d S 1 . .
H H3 0.6587 0.2500 0.6285 0.090 Uiso calc SR 1 . .
C C4 0.6751(7) 0.2500 0.4899(3) 0.0680(12) Uani d S 1 . .
C C5 0.3278(11) 0.2500 0.6665(5) 0.108(2) Uani d S 1 . .
H H5A 0.2299 0.1703 0.6612 0.162 Uiso calc PR 0.50 . .
H H5B 0.2935 0.3775 0.6812 0.162 Uiso calc PR 0.50 . .
H H5C 0.3996 0.2022 0.7145 0.162 Uiso calc PR 0.50 . .
C C6 0.8651(8) 0.2500 0.4820(5) 0.107(2) Uani d S 1 . .
H H6A 0.9047 0.1215 0.4761 0.161 Uiso calc PR 0.50 . .
H H6B 0.9132 0.3068 0.5361 0.161 Uiso calc PR 0.50 . .
H H6C 0.8980 0.3218 0.4286 0.161 Uiso calc PR 0.50 . .
I I1 0.27885(5) 0.2500 0.29859(2) 0.07396(18) Uani d S 1 . .
N N1 0.3314(6) 0.2500 0.4980(2) 0.0656(9) Uani d S 1 . .
N N2 0.5862(5) 0.2500 0.4101(2) 0.0616(9) Uani d S 1 . .

loop_
_atom_site_aniso_label
_atom_site_aniso_U_11
_atom_site_aniso_U_22
_atom_site_aniso_U_33
_atom_site_aniso_U_12
_atom_site_aniso_U_13
_atom_site_aniso_U_23
C1 0.063(3) 0.046(2) 0.058(2) 0.000 -0.002(2) 0.000
C2 0.107(4) 0.047(2) 0.058(3) 0.000 0.007(3) 0.000
C3 0.106(4) 0.059(3) 0.059(3) 0.000 -0.014(3) 0.000
C4 0.076(3) 0.064(3) 0.064(3) 0.000 -0.012(2) 0.000
C5 0.158(7) 0.098(4) 0.068(3) 0.000 0.022(4) 0.000
C6 0.073(4) 0.151(6) 0.098(4) 0.000 -0.014(3) 0.000
I1 0.0685(3) 0.0874(3) 0.0660(3) 0.000 -0.01043(13) 0.000
N1 0.075(2) 0.065(2) 0.057(2) 0.000 0.0106(19) 0.000
N2 0.064(2) 0.062(2) 0.059(2) 0.000 -0.0017(17) 0.000

loop_
_atom_type_symbol
_atom_type_description
_atom_type_scat_dispersion_real
_atom_type_scat_dispersion_imag
_atom_type_scat_source
C C 0.0033 0.0016 'International Tables Vol C Tables 4.2.6.8 and 6.1.1.4'
H H 0.0000 0.0000 'International Tables Vol C Tables 4.2.6.8 and 6.1.1.4'
N N 0.0061 0.0033 'International Tables Vol C Tables 4.2.6.8 and 6.1.1.4'
I I -0.4742 1.8119 'International Tables Vol C Tables 4.2.6.8 and 6.1.1.4'

loop_
_geom_angle_atom_site_label_1
_geom_angle_atom_site_label_2
_geom_angle_atom_site_label_3
_geom_angle_site_symmetry_1
_geom_angle_site_symmetry_3
_geom_angle
_geom_angle_publ_flag
N1 C1 N2 . . 129.8(4) ?
N1 C1 I1 . . 115.3(3) ?
N2 C1 I1 . . 114.9(3) ?
N1 C2 C3 . . 121.1(5) ?
N1 C2 C5 . . 117.7(6) ?
C3 C2 C5 . . 121.2(6) ?
C4 C3 C2 . . 118.4(5) ?
C4 C3 H3 . . 120.8 ?
C2 C3 H3 . . 120.8 ?
N2 C4 C3 . . 121.6(5) ?
N2 C4 C6 . . 116.9(4) ?
C3 C4 C6 . . 121.5(5) ?
C2 C5 H5A . . 109.5 ?
C2 C5 H5B . . 109.5 ?
H5A C5 H5B . . 109.5 ?
C2 C5 H5C . . 109.5 ?
H5A C5 H5C . . 109.5 ?
H5B C5 H5C . . 109.5 ?
C4 C6 H6A . . 109.5 ?
C4 C6 H6B . . 109.5 ?
H6A C6 H6B . . 109.5 ?
C4 C6 H6C . . 109.5 ?
H6A C6 H6C . . 109.5 ?
H6B C6 H6C . . 109.5 ?
C1 N1 C2 . . 115.1(5) ?
C1 N2 C4 . . 114.1(4) ?

loop_
_geom_bond_atom_site_label_1
_geom_bond_atom_site_label_2
_geom_bond_site_symmetry_2
_geom_bond_distance
_geom_bond_publ_flag
C1 N1 . 1.314(6) ?
C1 N2 . 1.325(6) ?
C1 I1 . 2.108(4) ?
C2 N1 . 1.345(7) ?
C2 C3 . 1.380(9) ?
C2 C5 . 1.507(8) ?
C3 C4 . 1.371(7) ?
C3 H3 . 0.9300 ?
C4 N2 . 1.356(6) ?
C4 C6 . 1.511(9) ?
C5 H5A . 0.9600 ?
C5 H5B . 0.9600 ?
C5 H5C . 0.9600 ?
C6 H6A . 0.9600 ?
C6 H6B . 0.9600 ?
C6 H6C . 0.9600 ?

loop_
_geom_torsion_atom_site_label_1
_geom_torsion_atom_site_label_2
_geom_torsion_atom_site_label_3
_geom_torsion_atom_site_label_4
_geom_torsion_site_symmetry_1
_geom_torsion_site_symmetry_2
_geom_torsion_site_symmetry_3
_geom_torsion_site_symmetry_4
_geom_torsion
_geom_torsion_publ_flag
N1 C2 C3 C4 . . . . 0.0 ?
C5 C2 C3 C4 . . . . 180.0 ?
C2 C3 C4 N2 . . . . 0.0 ?
C2 C3 C4 C6 . . . . 180.0 ?
N2 C1 N1 C2 . . . . 0.0 ?
I1 C1 N1 C2 . . . . 180.0 ?
C3 C2 N1 C1 . . . . 0.0 ?
C5 C2 N1 C1 . . . . 180.0 ?
N1 C1 N2 C4 . . . . 0.0 ?
I1 C1 N2 C4 . . . . 180.0 ?
C3 C4 N2 C1 . . . . 0.00 ?
C6 C4 N2 C1 . . . . 180.0 ?
